data_4108403
loop_
_publ_author_name
'Chien-Tien Chen'
'Ya-Hui Lin'
'Ting-Shen Kuo'

_publ_section_title
;
 Directed Assembly of Chiral Oxidovanadium(V) Methoxides into C4-Symmetric
 Metal(I) Vanadate-Centered Quadruplexes: Synergistic K+- and Ag+-specific
 Transport
;
_journal_name_full 'Journal of the American Chemical Society'
_journal_page_first 12842
_journal_page_last 12843
_journal_paper_doi 10.1021/ja8051552
_journal_volume 130
_journal_year 2008
_chemical_formula_moiety 'C15 H20 Cl2 N O6 V'
_chemical_formula_sum 'C15 H20 Cl2 N O6 V'
_chemical_formula_weight 432.16
_chemical_name_systematic
;
?
;
_space_group_IT_number 5
_symmetry_cell_setting monoclinic
_symmetry_space_group_name_Hall 'C 2y'
_symmetry_space_group_name_H-M 'C 1 2 1'
_atom_sites_solution_hydrogens geom
_atom_sites_solution_primary direct
_atom_sites_solution_secondary difmap
_audit_creation_method SHELXL-97
_cell_angle_alpha 90.00
_cell_angle_beta 94.704(2)
_cell_angle_gamma 90.00
_cell_formula_units_Z 4
_cell_length_a 27.2736(10)
_cell_length_b 6.5729(2)
_cell_length_c 11.1410(5)
_cell_measurement_reflns_used 4337
_cell_measurement_temperature 200(2)
_cell_measurement_theta_max 25.682
_cell_measurement_theta_min 2.037
_cell_volume 1990.48(13)
_computing_cell_refinement 'HKL Scalepack (Otwinowski & Minor 1997)'
_computing_data_collection 'Collect (Nonius BV, 1997-2000)'
_computing_data_reduction 'HKL Denzo and Scalepack (Otwinowski & Minor 19'
_computing_molecular_graphics 'Ortep-3 for Windows (Farrugia, 1997)'
_computing_publication_material 'WinGX publication routines (Farrugia, 1999)'
_computing_structure_refinement 'SHELXL-97 (Sheldrick, 1997)'
_computing_structure_solution 'SHELXS-86 (Sheldrick, 1986)'
_diffrn_ambient_temperature 200(2)
_diffrn_detector_area_resol_mean 9
_diffrn_measured_fraction_theta_full 0.995
_diffrn_measured_fraction_theta_max 0.995
_diffrn_measurement_device_type KappaCCD
_diffrn_measurement_method 'CCD rotation images, thick slices'
_diffrn_radiation_monochromator graphite
_diffrn_radiation_source 'fine-focus sealed tube'
_diffrn_radiation_type MoK\a
_diffrn_radiation_wavelength 0.71073
_diffrn_reflns_av_R_equivalents 0.0448
_diffrn_reflns_av_sigmaI/netI 0.0641
_diffrn_reflns_limit_h_max 32
_diffrn_reflns_limit_h_min -31
_diffrn_reflns_limit_k_max 6
_diffrn_reflns_limit_k_min -8
_diffrn_reflns_limit_l_max 13
_diffrn_reflns_limit_l_min -13
_diffrn_reflns_number 6420
_diffrn_reflns_theta_full 25.68
_diffrn_reflns_theta_max 25.68
_diffrn_reflns_theta_min 2.27
_exptl_absorpt_coefficient_mu 0.795
_exptl_absorpt_correction_T_max 0.9082
_exptl_absorpt_correction_T_min 0.8219
_exptl_absorpt_correction_type multi-scan
_exptl_absorpt_process_details
;
?
;
_exptl_crystal_colour red-brown
_exptl_crystal_density_diffrn 1.442
_exptl_crystal_description prism
_exptl_crystal_F_000 888
_exptl_crystal_size_max 0.35
_exptl_crystal_size_mid 0.2
_exptl_crystal_size_min 0.08
_refine_diff_density_max 0.440
_refine_diff_density_min -0.543
_refine_diff_density_rms 0.170
_refine_ls_abs_structure_details 'Flack H D (1983), Acta Cryst. A39, 876-881'
_refine_ls_abs_structure_Flack 0.00(4)
_refine_ls_extinction_method none
_refine_ls_goodness_of_fit_ref 1.061
_refine_ls_hydrogen_treatment fixed
_refine_ls_matrix_type full
_refine_ls_number_parameters 226
_refine_ls_number_reflns 3367
_refine_ls_number_restraints 1
_refine_ls_restrained_S_all 1.061
_refine_ls_R_factor_all 0.0610
_refine_ls_R_factor_gt 0.0435
_refine_ls_shift/su_max 0.000
_refine_ls_shift/su_mean 0.000
_refine_ls_structure_factor_coef Fsqd
_refine_ls_weighting_details 'calc w=1/[\s^2^(Fo^2^)+(0.0344P)^2^+2.8402P] where P=(Fo^2^+2Fc^2^)/3'
_refine_ls_weighting_scheme calc
_refine_ls_wR_factor_gt 0.0942
_refine_ls_wR_factor_ref 0.1061
_reflns_number_gt 2795
_reflns_number_total 3367
_reflns_threshold_expression >2sigma(I)
_cod_data_source_file ja8051552_si_002_1.cif
_cod_data_source_block 6498
_cod_original_sg_symbol_H-M 'C 2'
_cod_database_code 4108403

loop_
_symmetry_equiv_pos_as_xyz
'x, y, z'
'-x, y, -z'
'x+1/2, y+1/2, z'
'-x+1/2, y+1/2, -z'

loop_
_atom_site_label
_atom_site_type_symbol
_atom_site_fract_x
_atom_site_fract_y
_atom_site_fract_z
_atom_site_U_iso_or_equiv
_atom_site_adp_type
_atom_site_occupancy
_atom_site_symmetry_multiplicity
_atom_site_calc_flag
_atom_site_refinement_flags
_atom_site_disorder_assembly
_atom_site_disorder_group
V1 V 0.41227(3) 0.19422(11) 0.29675(6) 0.0355(2) Uani 1 1 d . B .
Cl1 Cl 0.37594(5) 0.0115(2) -0.09751(12) 0.0656(4) Uani 1 1 d . . .
Cl2 Cl 0.24483(5) 0.6165(3) -0.17512(12) 0.0682(5) Uani 1 1 d . . .
O1 O 0.40179(11) 0.2226(5) 0.1298(3) 0.0427(8) Uani 1 1 d . . .
O2 O 0.45104(11) 0.5432(5) 0.5841(3) 0.0462(8) Uani 1 1 d . B .
O3 O 0.43650(10) 0.2895(4) 0.4552(3) 0.0351(7) Uani 1 1 d . B .
O4 O 0.36261(12) 0.0825(5) 0.3238(3) 0.0480(8) Uani 1 1 d . . .
O5 O 0.45406(12) -0.0118(5) 0.3058(3) 0.0473(8) Uani 1 1 d . . .
O6 O 0.47770(11) 0.4035(5) 0.2596(3) 0.0430(8) Uani 1 1 d . . .
H6 H 0.5024 0.4125 0.3221 0.052 Uiso 1 1 calc R A 1
N1 N 0.38003(12) 0.4872(5) 0.3060(3) 0.0298(8) Uani 1 1 d . . .
C1 C 0.36639(16) 0.3149(7) 0.0625(4) 0.0373(11) Uani 1 1 d . B .
C2 C 0.34968(16) 0.2345(8) -0.0491(4) 0.0426(13) Uani 1 1 d . . .
C3 C 0.31277(17) 0.3267(9) -0.1219(4) 0.0484(13) Uani 1 1 d . . .
H3 H 0.3017 0.2697 -0.1956 0.058 Uiso 1 1 calc R . .
C4 C 0.29269(17) 0.5041(10) -0.0833(4) 0.0496(13) Uani 1 1 d . . .
C5 C 0.30840(16) 0.5951(8) 0.0238(4) 0.0439(11) Uani 1 1 d . B .
H5 H 0.2952 0.7185 0.0463 0.053 Uiso 1 1 calc R . .
C6 C 0.34529(15) 0.4955(7) 0.0992(4) 0.0361(10) Uani 1 1 d . . .
C7 C 0.35863(14) 0.5841(7) 0.2166(4) 0.0331(10) Uani 1 1 d . B .
H7 H 0.3512 0.7205 0.2277 0.040 Uiso 1 1 calc R . .
C8 C 0.38823(14) 0.5918(7) 0.4232(3) 0.0302(9) Uani 1 1 d . B .
H8 H 0.3995 0.7311 0.4105 0.036 Uiso 1 1 calc R . .
C9 C 0.34193(16) 0.5966(7) 0.4985(4) 0.0375(11) Uani 1 1 d . . .
C10 C 0.29562(16) 0.6610(10) 0.4211(4) 0.0540(14) Uani 1 1 d . B .
H10A H 0.2885 0.5627 0.3584 0.081 Uiso 1 1 calc R . .
H10B H 0.3009 0.7917 0.3860 0.081 Uiso 1 1 calc R . .
H10C H 0.2684 0.6690 0.4704 0.081 Uiso 1 1 calc R . .
C11 C 0.35150(19) 0.7526(8) 0.5990(5) 0.0567(15) Uani 1 1 d . B .
H11A H 0.3801 0.7135 0.6496 0.085 Uiso 1 1 calc R . .
H11B H 0.3236 0.7588 0.6460 0.085 Uiso 1 1 calc R . .
H11C H 0.3568 0.8838 0.5645 0.085 Uiso 1 1 calc R . .
C12 C 0.33225(18) 0.3879(8) 0.5525(5) 0.0499(13) Uani 1 1 d . B .
H12A H 0.3607 0.3452 0.6026 0.075 Uiso 1 1 calc R . .
H12B H 0.3255 0.2910 0.4888 0.075 Uiso 1 1 calc R . .
H12C H 0.3045 0.3964 0.5999 0.075 Uiso 1 1 calc R . .
C13 C 0.42913(14) 0.4709(7) 0.4937(4) 0.0338(10) Uani 1 1 d . . .
C14 C 0.5060(2) -0.0185(11) 0.3215(7) 0.092(2) Uani 1 1 d . . .
H14A H 0.5167 -0.1576 0.3240 0.138 Uiso 1 1 calc R . .
H14B H 0.5171 0.0477 0.3956 0.138 Uiso 1 1 calc R . .
H14C H 0.5195 0.0499 0.2555 0.138 Uiso 1 1 calc R . .
C15 C 0.4860(4) 0.524(2) 0.1518(10) 0.058(3) Uiso 0.50 1 d P B 1
H15A H 0.5167 0.5955 0.1646 0.087 Uiso 0.50 1 calc PR B 1
H15B H 0.4598 0.6205 0.1370 0.087 Uiso 0.50 1 calc PR B 1
H15C H 0.4870 0.4354 0.0837 0.087 Uiso 0.50 1 calc PR B 1
C15A C 0.5001(4) 0.433(2) 0.1524(10) 0.056(3) Uiso 0.50 1 d P B 2
H15D H 0.5264 0.5292 0.1657 0.084 Uiso 0.50 1 calc PR B 2
H15E H 0.4762 0.4841 0.0916 0.084 Uiso 0.50 1 calc PR B 2
H15F H 0.5129 0.3059 0.1263 0.084 Uiso 0.50 1 calc PR B 2

loop_
_atom_site_aniso_label
_atom_site_aniso_U_11
_atom_site_aniso_U_22
_atom_site_aniso_U_33
_atom_site_aniso_U_23
_atom_site_aniso_U_13
_atom_site_aniso_U_12
V1 0.0390(4) 0.0285(4) 0.0370(4) -0.0029(4) -0.0082(3) 0.0023(4)
Cl1 0.0815(10) 0.0649(9) 0.0484(7) -0.0239(7) -0.0068(7) 0.0104(8)
Cl2 0.0528(7) 0.1081(13) 0.0411(7) 0.0064(7) -0.0124(6) 0.0229(8)
O1 0.0485(17) 0.040(2) 0.0369(16) -0.0089(15) -0.0102(13) 0.0113(17)
O2 0.0448(18) 0.049(2) 0.0416(18) -0.0124(16) -0.0142(15) 0.0011(16)
O3 0.0370(16) 0.0310(16) 0.0356(16) -0.0020(14) -0.0075(13) 0.0041(14)
O4 0.0466(19) 0.0374(19) 0.058(2) -0.0001(17) -0.0063(16) -0.0067(16)
O5 0.0506(19) 0.0369(19) 0.052(2) -0.0035(16) -0.0116(16) 0.0112(17)
O6 0.0365(17) 0.058(2) 0.0334(17) 0.0010(15) -0.0039(14) -0.0024(17)
N1 0.0291(17) 0.029(2) 0.0309(18) -0.0026(16) -0.0001(14) 0.0018(16)
C1 0.038(2) 0.037(3) 0.036(2) 0.000(2) 0.000(2) -0.004(2)
C2 0.041(2) 0.052(4) 0.035(2) 0.000(2) 0.003(2) -0.004(2)
C3 0.045(3) 0.072(4) 0.027(2) -0.003(2) -0.001(2) -0.003(3)
C4 0.040(3) 0.080(4) 0.028(2) 0.012(3) -0.0057(19) 0.008(3)
C5 0.041(2) 0.049(3) 0.039(3) 0.005(2) -0.006(2) 0.009(2)
C6 0.035(2) 0.044(3) 0.029(2) 0.002(2) -0.0026(18) -0.002(2)
C7 0.033(2) 0.031(2) 0.035(2) 0.003(2) -0.0006(19) 0.001(2)
C8 0.031(2) 0.031(2) 0.028(2) -0.0066(18) -0.0003(17) 0.0019(19)
C9 0.035(2) 0.043(3) 0.034(2) 0.000(2) 0.0035(19) 0.004(2)
C10 0.038(2) 0.068(4) 0.056(3) 0.006(3) 0.005(2) 0.015(3)
C11 0.055(3) 0.063(4) 0.054(3) -0.015(3) 0.014(3) -0.001(3)
C12 0.038(2) 0.061(4) 0.052(3) 0.006(3) 0.008(2) 0.002(3)
C13 0.027(2) 0.039(3) 0.035(2) 0.001(2) 0.0015(18) -0.002(2)
C14 0.060(4) 0.067(5) 0.145(7) -0.017(5) -0.026(4) 0.027(4)

loop_
_atom_type_symbol
_atom_type_description
_atom_type_scat_dispersion_real
_atom_type_scat_dispersion_imag
_atom_type_scat_source
C C 0.0033 0.0016 'International Tables Vol C Tables 4.2.6.8 and 6.1.1.4'
H H 0.0000 0.0000 'International Tables Vol C Tables 4.2.6.8 and 6.1.1.4'
Cl Cl 0.1484 0.1585 'International Tables Vol C Tables 4.2.6.8 and 6.1.1.4'
N N 0.0061 0.0033 'International Tables Vol C Tables 4.2.6.8 and 6.1.1.4'
O O 0.0106 0.0060 'International Tables Vol C Tables 4.2.6.8 and 6.1.1.4'
V V 0.3005 0.5294 'International Tables Vol C Tables 4.2.6.8 and 6.1.1.4'

loop_
_geom_angle_atom_site_label_1
_geom_angle_atom_site_label_2
_geom_angle_atom_site_label_3
_geom_angle
O4 V1 O5 100.99(17)
O4 V1 O1 99.87(16)
O5 V1 O1 100.27(14)
O4 V1 O3 102.05(16)
O5 V1 O3 91.47(13)
O1 V1 O3 152.62(14)
O4 V1 N1 92.69(15)
O5 V1 N1 163.72(14)
O1 V1 N1 85.85(13)
O3 V1 N1 76.96(13)
O4 V1 O6 171.06(16)
O5 V1 O6 87.85(15)
O1 V1 O6 79.63(13)
O3 V1 O6 76.16(12)
N1 V1 O6 78.37(12)
C1 O1 V1 131.0(3)
C13 O3 V1 123.5(3)
C14 O5 V1 131.7(4)
C15A O6 C15 28.5(6)
C15A O6 V1 129.2(5)
C15 O6 V1 129.7(5)
C15A O6 H6 106.9
C15 O6 H6 115.2
V1 O6 H6 115.2
C7 N1 C8 118.8(4)
C7 N1 V1 125.2(3)
C8 N1 V1 115.6(3)
O1 C1 C2 120.2(4)
O1 C1 C6 121.7(4)
C2 C1 C6 118.1(4)
C3 C2 C1 121.8(5)
C3 C2 Cl1 119.2(4)
C1 C2 Cl1 119.0(4)
C4 C3 C2 118.7(4)
C4 C3 H3 120.7
C2 C3 H3 120.7
C5 C4 C3 122.6(5)
C5 C4 Cl2 119.2(5)
C3 C4 Cl2 118.1(4)
C4 C5 C6 118.0(5)
C4 C5 H5 121.0
C6 C5 H5 121.0
C1 C6 C5 120.7(4)
C1 C6 C7 121.8(4)
C5 C6 C7 117.5(4)
N1 C7 C6 124.4(4)
N1 C7 H7 117.8
C6 C7 H7 117.8
N1 C8 C13 105.3(3)
N1 C8 C9 114.3(3)
C13 C8 C9 108.6(3)
N1 C8 H8 109.5
C13 C8 H8 109.5
C9 C8 H8 109.5
C11 C9 C12 109.8(4)
C11 C9 C10 108.2(4)
C12 C9 C10 108.0(4)
C11 C9 C8 108.0(4)
C12 C9 C8 111.3(4)
C10 C9 C8 111.5(3)
C9 C10 H10A 109.5
C9 C10 H10B 109.5
H10A C10 H10B 109.5
C9 C10 H10C 109.5
H10A C10 H10C 109.5
H10B C10 H10C 109.5
C9 C11 H11A 109.5
C9 C11 H11B 109.5
H11A C11 H11B 109.5
C9 C11 H11C 109.5
H11A C11 H11C 109.5
H11B C11 H11C 109.5
C9 C12 H12A 109.5
C9 C12 H12B 109.5
H12A C12 H12B 109.5
C9 C12 H12C 109.5
H12A C12 H12C 109.5
H12B C12 H12C 109.5
O2 C13 O3 123.7(4)
O2 C13 C8 120.4(4)
O3 C13 C8 115.8(4)
O5 C14 H14A 109.5
O5 C14 H14B 109.5
H14A C14 H14B 109.5
O5 C14 H14C 109.5
H14A C14 H14C 109.5
H14B C14 H14C 109.5
O6 C15 H15A 109.5
O6 C15 H15B 109.5
H15A C15 H15B 109.5
O6 C15 H15C 109.5
H15A C15 H15C 109.5
H15B C15 H15C 109.5
O6 C15A H15D 109.5
O6 C15A H15E 109.5
H15D C15A H15E 109.5
O6 C15A H15F 109.5
H15D C15A H15F 109.5
H15E C15A H15F 109.5

loop_
_geom_bond_atom_site_label_1
_geom_bond_atom_site_label_2
_geom_bond_distance
V1 O4 1.591(3)
V1 O5 1.768(3)
V1 O1 1.868(3)
V1 O3 1.937(3)
V1 N1 2.123(3)
V1 O6 2.317(3)
Cl1 C2 1.736(5)
Cl2 C4 1.754(5)
O1 C1 1.321(5)
O2 C13 1.224(5)
O3 C13 1.289(5)
O5 C14 1.414(6)
O6 C15A 1.399(11)
O6 C15 1.472(11)
O6 H6 0.9300
N1 C7 1.282(5)
N1 C8 1.476(5)
C1 C2 1.394(6)
C1 C6 1.395(7)
C2 C3 1.380(7)
C3 C4 1.373(8)
C3 H3 0.9300
C4 C5 1.371(7)
C5 C6 1.417(6)
C5 H5 0.9300
C6 C7 1.450(6)
C7 H7 0.9300
C8 C13 1.533(6)
C8 C9 1.573(5)
C8 H8 0.9800
C9 C11 1.524(7)
C9 C12 1.530(7)
C9 C10 1.529(6)
C10 H10A 0.9600
C10 H10B 0.9600
C10 H10C 0.9600
C11 H11A 0.9600
C11 H11B 0.9600
C11 H11C 0.9600
C12 H12A 0.9600
C12 H12B 0.9600
C12 H12C 0.9600
C14 H14A 0.9600
C14 H14B 0.9600
C14 H14C 0.9600
C15 H15A 0.9600
C15 H15B 0.9600
C15 H15C 0.9600
C15A H15D 0.9600
C15A H15E 0.9600
C15A H15F 0.9600
